data_4029322
loop_
_publ_author_name
'Rallapalli, Sundari K.'
'Namjoshi, Ojas A.'
'Tiruveedhula, V. V. N. Phani Babu'
'Deschamps, Jeffrey R.'
'Cook, James M.'

_publ_section_title
;
 Stereospecific Total Synthesis of the Indole Alkaloid Ervincidine.
 Establishment of the C-6 Hydroxyl Stereochemistry.
;
_journal_issue 9
_journal_name_full 'The Journal of organic chemistry'
_journal_page_first 3776
_journal_page_last 3780
_journal_paper_doi 10.1021/jo402692u
_journal_volume 79
_journal_year 2014
_chemical_absolute_configuration syn
_chemical_formula_moiety 'C19 H22 N2 O2, 2(C H4 O)'
_chemical_formula_sum 'C21 H30 N2 O4'
_chemical_formula_weight 374.47
_chemical_name_systematic
; 
 ? 
;
_space_group_IT_number 19
_symmetry_cell_setting orthorhombic
_symmetry_space_group_name_Hall 'P 2ac 2ab'
_symmetry_space_group_name_H-M 'P 21 21 21'
_atom_sites_solution_hydrogens geom
_atom_sites_solution_primary direct
_atom_sites_solution_secondary difmap
_audit_creation_method SHELXL-97
_cell_angle_alpha 90.00
_cell_angle_beta 90.00
_cell_angle_gamma 90.00
_cell_formula_units_Z 4
_cell_length_a 8.3186(7)
_cell_length_b 12.4731(10)
_cell_length_c 19.1532(16)
_cell_measurement_reflns_used 9932
_cell_measurement_temperature 100(2)
_cell_measurement_theta_max 29.14
_cell_measurement_theta_min 2.67
_cell_volume 1987.3(3)
_computing_cell_refinement 'Bruker APEX2 v2008.4-0 (Bruker, 2007)'
_computing_data_collection 'Bruker APEX2 v2008.4-0 (Bruker, 2007)'
_computing_data_reduction
;
Bruker SAINT v7.53A (Bruker, 2007), Bruker XPREP v2008/2 (Bruker, 2007)
;
_computing_molecular_graphics 'Bruker SHELXTL v6.12 (Bruker, 2000b)'
_computing_publication_material 'Bruker SHELXTL v6.12 (Bruker, 2000b)'
_computing_structure_refinement 'Bruker SHELXTL v6.12 (Bruker, 2000b)'
_computing_structure_solution 'Bruker SHELXTL v6.12 (Bruker, 2000b)'
_diffrn_ambient_temperature 100(2)
_diffrn_measured_fraction_theta_full 0.996
_diffrn_measured_fraction_theta_max 0.996
_diffrn_measurement_device_type 'Bruker SMART APEX II CCD'
_diffrn_measurement_method '\w scans'
_diffrn_radiation_monochromator graphite
_diffrn_radiation_source 'fine-focus sealed tube'
_diffrn_radiation_type MoK\a
_diffrn_radiation_wavelength 0.71073
_diffrn_reflns_av_R_equivalents 0.0221
_diffrn_reflns_av_sigmaI/netI 0.0173
_diffrn_reflns_limit_h_max 11
_diffrn_reflns_limit_h_min -11
_diffrn_reflns_limit_k_max 16
_diffrn_reflns_limit_k_min -17
_diffrn_reflns_limit_l_max 26
_diffrn_reflns_limit_l_min -24
_diffrn_reflns_number 22977
_diffrn_reflns_theta_full 29.14
_diffrn_reflns_theta_max 29.14
_diffrn_reflns_theta_min 1.95
_exptl_absorpt_coefficient_mu 0.086
_exptl_absorpt_correction_T_max 0.9931
_exptl_absorpt_correction_T_min 0.9658
_exptl_absorpt_correction_type multi-scan
_exptl_absorpt_process_details 'SADABS v2.10 (Bruker, 2000c)'
_exptl_crystal_colour colourless
_exptl_crystal_density_diffrn 1.252
_exptl_crystal_density_method 'not measured'
_exptl_crystal_description prisim
_exptl_crystal_F_000 808
_exptl_crystal_size_max 0.463
_exptl_crystal_size_mid 0.429
_exptl_crystal_size_min 0.091
_refine_diff_density_max 0.329
_refine_diff_density_min -0.273
_refine_diff_density_rms 0.045
_refine_ls_abs_structure_details 'Flack H D (1983), Acta Cryst. A39, 876-881'
_refine_ls_abs_structure_Flack 0.3(7)
_refine_ls_extinction_method none
_refine_ls_goodness_of_fit_ref 1.103
_refine_ls_hydrogen_treatment mixed
_refine_ls_matrix_type full
_refine_ls_number_parameters 252
_refine_ls_number_reflns 5326
_refine_ls_number_restraints 2
_refine_ls_restrained_S_all 1.103
_refine_ls_R_factor_all 0.0367
_refine_ls_R_factor_gt 0.0356
_refine_ls_shift/su_max 0.003
_refine_ls_shift/su_mean 0.000
_refine_ls_structure_factor_coef Fsqd
_refine_ls_weighting_details 'calc w=1/[\s^2^(Fo^2^)+(0.0714P)^2^+0.2485P] where P=(Fo^2^+2Fc^2^)/3'
_refine_ls_weighting_scheme calc
_refine_ls_wR_factor_gt 0.1041
_refine_ls_wR_factor_ref 0.1055
_reflns_number_gt 5182
_reflns_number_total 5326
_reflns_threshold_expression I>2\s(I)
_cod_data_source_file jo402692u_si_002.cif
_cod_data_source_block cook107
_cod_depositor_comments 'Adding full bibliography for 4029322--4029323.cif.'
_cod_database_code 4029322

loop_
_symmetry_equiv_pos_as_xyz
'x, y, z'
'x+1/2, -y+1/2, -z'
'-x, y+1/2, -z+1/2'
'-x+1/2, -y, z+1/2'

loop_
_atom_site_label
_atom_site_type_symbol
_atom_site_fract_x
_atom_site_fract_y
_atom_site_fract_z
_atom_site_U_iso_or_equiv
_atom_site_adp_type
_atom_site_occupancy
_atom_site_symmetry_multiplicity
_atom_site_calc_flag
_atom_site_refinement_flags
N1 N 0.80340(11) 0.72665(8) 0.14539(5) 0.01867(19) Uani 1 1 d .
H1A H 0.7191 0.6900 0.1596 0.022 Uiso 1 1 calc R
C2 C 0.92262(13) 0.68944(9) 0.10157(6) 0.0158(2) Uani 1 1 d .
C3 C 0.92150(13) 0.58246(9) 0.06631(6) 0.0155(2) Uani 1 1 d .
H3A H 0.8089 0.5657 0.0516 0.019 Uiso 1 1 calc R
N4 N 1.02223(11) 0.59692(7) 0.00232(5) 0.01430(17) Uani 1 1 d .
C5 C 1.18696(12) 0.63134(8) 0.02305(5) 0.01371(19) Uani 1 1 d .
H5A H 1.2571 0.6265 -0.0192 0.016 Uiso 1 1 calc R
C6 C 1.17867(12) 0.75059(9) 0.04493(5) 0.01413(19) Uani 1 1 d .
H6A H 1.1666 0.7957 0.0021 0.017 Uiso 1 1 calc R
O6 O 1.32181(10) 0.78265(7) 0.08129(4) 0.01760(17) Uani 1 1 d .
H6B H 1.3840 0.8142 0.0535 0.026 Uiso 1 1 calc R
C7 C 1.03562(12) 0.76740(9) 0.09082(6) 0.01533(19) Uani 1 1 d .
C8 C 0.98376(13) 0.86058(9) 0.12873(6) 0.0166(2) Uani 1 1 d .
C9 C 1.04158(14) 0.96615(10) 0.13524(6) 0.0210(2) Uani 1 1 d .
H9A H 1.1375 0.9876 0.1123 0.025 Uiso 1 1 calc R
C10 C 0.95576(16) 1.03809(10) 0.17585(7) 0.0253(2) Uani 1 1 d .
H10A H 0.9928 1.1098 0.1802 0.030 Uiso 1 1 calc R
C11 C 0.81444(16) 1.00666(11) 0.21084(7) 0.0262(3) Uani 1 1 d .
H11A H 0.7592 1.0575 0.2390 0.031 Uiso 1 1 calc R
C12 C 0.75412(15) 0.90358(11) 0.20528(6) 0.0234(2) Uani 1 1 d .
H12A H 0.6589 0.8826 0.2290 0.028 Uiso 1 1 calc R
C13 C 0.83926(14) 0.83154(10) 0.16327(6) 0.0185(2) Uani 1 1 d .
C14 C 0.98502(14) 0.48864(9) 0.11240(6) 0.0190(2) Uani 1 1 d .
H14A H 0.9965 0.5125 0.1614 0.023 Uiso 1 1 calc R
H14B H 0.9087 0.4278 0.1111 0.023 Uiso 1 1 calc R
C15 C 1.14913(14) 0.45391(9) 0.08318(6) 0.0184(2) Uani 1 1 d .
H15A H 1.1990 0.3979 0.1136 0.022 Uiso 1 1 calc R
C16 C 1.25736(13) 0.55452(9) 0.07934(6) 0.0166(2) Uani 1 1 d .
H16A H 1.2547 0.5916 0.1256 0.020 Uiso 1 1 calc R
C17 C 1.43177(14) 0.52608(10) 0.06196(7) 0.0221(2) Uani 1 1 d .
H17A H 1.4347 0.4886 0.0164 0.026 Uiso 1 1 calc R
H17B H 1.4946 0.5931 0.0572 0.026 Uiso 1 1 calc R
O18 O 1.50551(12) 0.46007(8) 0.11324(5) 0.0294(2) Uani 1 1 d .
H18A H 1.5198 0.4957 0.1500 0.044 Uiso 1 1 calc R
C19 C 1.2250(2) 0.22118(12) 0.02679(10) 0.0398(4) Uani 1 1 d .
H19A H 1.2363 0.1588 -0.0040 0.060 Uiso 1 1 calc R
H19B H 1.1547 0.2028 0.0661 0.060 Uiso 1 1 calc R
H19C H 1.3309 0.2421 0.0445 0.060 Uiso 1 1 calc R
C20 C 1.15307(17) 0.31256(11) -0.01335(8) 0.0274(3) Uani 1 1 d .
H20A H 1.1281 0.2993 -0.0610 0.033 Uiso 1 1 calc R
C21 C 1.12037(14) 0.41062(9) 0.01073(6) 0.0191(2) Uani 1 1 d .
C22 C 1.03598(14) 0.49332(8) -0.03476(6) 0.0177(2) Uani 1 1 d .
H22D H 1.0974 0.5035 -0.0785 0.021 Uiso 1 1 calc R
H22E H 0.9274 0.4670 -0.0472 0.021 Uiso 1 1 calc R
O1S O 0.54868(11) 0.61964(8) 0.21877(5) 0.02603(19) Uani 1 1 d .
H1S H 0.4845 0.6716 0.2172 0.039 Uiso 1 1 calc R
C1S C 0.60664(19) 0.60725(15) 0.28815(8) 0.0385(4) Uani 1 1 d .
H1SC H 0.6968 0.6564 0.2959 0.058 Uiso 1 1 calc R
H1SB H 0.6429 0.5333 0.2951 0.058 Uiso 1 1 calc R
H1SA H 0.5202 0.6236 0.3213 0.058 Uiso 1 1 calc R
O2S O 1.36300(13) 0.79199(10) 0.21984(5) 0.0343(2) Uani 1 1 d D
H2S H 1.3284(9) 0.7984(18) 0.17884(8) 0.051 Uiso 1 1 d D
C2S C 1.2416(2) 0.81631(13) 0.26873(8) 0.0338(3) Uani 1 1 d D
H2SA H 1.2095 0.8915 0.2635 0.051 Uiso 1 1 calc R
H2SB H 1.2826 0.8045 0.3161 0.051 Uiso 1 1 calc R
H2SC H 1.1485 0.7699 0.2606 0.051 Uiso 1 1 calc R

loop_
_atom_site_aniso_label
_atom_site_aniso_U_11
_atom_site_aniso_U_22
_atom_site_aniso_U_33
_atom_site_aniso_U_23
_atom_site_aniso_U_13
_atom_site_aniso_U_12
N1 0.0134(4) 0.0247(5) 0.0180(4) -0.0006(4) 0.0043(3) -0.0006(3)
C2 0.0126(4) 0.0213(5) 0.0134(4) 0.0011(4) 0.0014(4) 0.0006(4)
C3 0.0121(4) 0.0194(5) 0.0149(4) 0.0025(4) 0.0011(3) -0.0017(4)
N4 0.0133(4) 0.0156(4) 0.0139(4) 0.0001(3) 0.0000(3) -0.0009(3)
C5 0.0118(4) 0.0168(4) 0.0126(4) 0.0013(3) -0.0002(3) 0.0001(4)
C6 0.0114(4) 0.0187(4) 0.0124(4) 0.0004(3) 0.0009(3) -0.0008(4)
O6 0.0136(3) 0.0257(4) 0.0135(3) -0.0001(3) 0.0004(3) -0.0054(3)
C7 0.0129(4) 0.0190(4) 0.0141(5) -0.0003(4) 0.0008(4) 0.0008(4)
C8 0.0141(4) 0.0218(5) 0.0140(4) -0.0021(4) -0.0010(4) 0.0021(4)
C9 0.0185(5) 0.0236(5) 0.0210(5) -0.0032(4) -0.0006(4) -0.0008(4)
C10 0.0237(5) 0.0247(5) 0.0275(6) -0.0082(5) -0.0027(5) 0.0022(5)
C11 0.0234(6) 0.0325(6) 0.0227(6) -0.0097(5) -0.0006(5) 0.0084(5)
C12 0.0176(5) 0.0344(6) 0.0181(5) -0.0052(4) 0.0016(4) 0.0044(5)
C13 0.0145(5) 0.0264(5) 0.0147(5) -0.0018(4) 0.0001(4) 0.0025(4)
C14 0.0177(5) 0.0214(5) 0.0178(5) 0.0063(4) 0.0017(4) -0.0012(4)
C15 0.0167(5) 0.0188(5) 0.0197(5) 0.0053(4) 0.0003(4) 0.0012(4)
C16 0.0133(4) 0.0204(5) 0.0161(5) 0.0048(4) -0.0015(4) 0.0022(4)
C17 0.0141(5) 0.0272(6) 0.0248(6) 0.0050(5) -0.0014(4) 0.0030(4)
O18 0.0239(4) 0.0321(5) 0.0321(5) 0.0054(4) -0.0083(4) 0.0089(4)
C19 0.0405(8) 0.0249(6) 0.0538(10) 0.0028(6) -0.0055(7) 0.0132(6)
C20 0.0270(6) 0.0235(6) 0.0316(7) -0.0010(5) -0.0027(5) 0.0056(5)
C21 0.0168(5) 0.0181(5) 0.0225(5) 0.0027(4) 0.0004(4) 0.0003(4)
C22 0.0197(5) 0.0161(4) 0.0174(5) -0.0011(4) -0.0017(4) -0.0006(4)
O1S 0.0193(4) 0.0374(5) 0.0214(4) 0.0059(4) 0.0002(3) -0.0011(4)
C1S 0.0330(7) 0.0572(10) 0.0252(7) 0.0087(7) -0.0054(6) 0.0002(7)
O2S 0.0290(5) 0.0561(7) 0.0177(4) -0.0034(4) -0.0021(4) 0.0111(5)
C2S 0.0379(7) 0.0405(7) 0.0229(6) 0.0048(5) 0.0067(6) 0.0125(6)

loop_
_atom_type_symbol
_atom_type_description
_atom_type_scat_dispersion_real
_atom_type_scat_dispersion_imag
_atom_type_scat_source
C C 0.0033 0.0016 'International Tables Vol C Tables 4.2.6.8 and 6.1.1.4'
H H 0.0000 0.0000 'International Tables Vol C Tables 4.2.6.8 and 6.1.1.4'
N N 0.0061 0.0033 'International Tables Vol C Tables 4.2.6.8 and 6.1.1.4'
O O 0.0106 0.0060 'International Tables Vol C Tables 4.2.6.8 and 6.1.1.4'

loop_
_geom_angle_atom_site_label_1
_geom_angle_atom_site_label_2
_geom_angle_atom_site_label_3
_geom_angle
C2 N1 C13 108.26(10)
C2 N1 H1A 125.9
C13 N1 H1A 125.9
C7 C2 N1 110.26(10)
C7 C2 C3 124.79(10)
N1 C2 C3 124.78(10)
C2 C3 N4 105.01(8)
C2 C3 C14 114.34(9)
N4 C3 C14 111.40(9)
C2 C3 H3A 108.6
N4 C3 H3A 108.6
C14 C3 H3A 108.6
C22 N4 C5 107.98(8)
C22 N4 C3 109.36(8)
C5 N4 C3 109.37(8)
N4 C5 C6 107.96(8)
N4 C5 C16 110.68(8)
C6 C5 C16 114.89(9)
N4 C5 H5A 107.7
C6 C5 H5A 107.7
C16 C5 H5A 107.7
O6 C6 C7 109.63(8)
O6 C6 C5 111.23(8)
C7 C6 C5 109.26(9)
O6 C6 H6A 108.9
C7 C6 H6A 108.9
C5 C6 H6A 108.9
C6 O6 H6B 109.5
C2 C7 C8 107.02(10)
C2 C7 C6 122.41(10)
C8 C7 C6 130.54(10)
C9 C8 C13 119.14(10)
C9 C8 C7 134.35(11)
C13 C8 C7 106.46(10)
C10 C9 C8 118.66(11)
C10 C9 H9A 120.7
C8 C9 H9A 120.7
C9 C10 C11 121.11(12)
C9 C10 H10A 119.4
C11 C10 H10A 119.4
C12 C11 C10 121.62(11)
C12 C11 H11A 119.2
C10 C11 H11A 119.2
C11 C12 C13 117.21(12)
C11 C12 H12A 121.4
C13 C12 H12A 121.4
N1 C13 C12 129.79(11)
N1 C13 C8 107.97(10)
C12 C13 C8 122.22(11)
C15 C14 C3 107.85(9)
C15 C14 H14A 110.1
C3 C14 H14A 110.1
C15 C14 H14B 110.1
C3 C14 H14B 110.1
H14A C14 H14B 108.5
C21 C15 C14 107.15(9)
C21 C15 C16 109.83(9)
C14 C15 C16 107.80(9)
C21 C15 H15A 110.7
C14 C15 H15A 110.7
C16 C15 H15A 110.7
C17 C16 C15 111.98(9)
C17 C16 C5 110.40(9)
C15 C16 C5 108.26(9)
C17 C16 H16A 108.7
C15 C16 H16A 108.7
C5 C16 H16A 108.7
O18 C17 C16 113.16(10)
O18 C17 H17A 108.9
C16 C17 H17A 108.9
O18 C17 H17B 108.9
C16 C17 H17B 108.9
H17A C17 H17B 107.8
C17 O18 H18A 109.5
C20 C19 H19A 109.5
C20 C19 H19B 109.5
H19A C19 H19B 109.5
C20 C19 H19C 109.5
H19A C19 H19C 109.5
H19B C19 H19C 109.5
C21 C20 C19 126.91(14)
C21 C20 H20A 116.5
C19 C20 H20A 116.5
C20 C21 C15 127.85(11)
C20 C21 C22 121.13(11)
C15 C21 C22 110.94(9)
N4 C22 C21 110.67(9)
N4 C22 H22D 109.5
C21 C22 H22D 109.5
N4 C22 H22E 109.5
C21 C22 H22E 109.5
H22D C22 H22E 108.1
C1S O1S H1S 109.5
O1S C1S H1SC 109.5
O1S C1S H1SB 109.5
H1SC C1S H1SB 109.5
O1S C1S H1SA 109.5
H1SC C1S H1SA 109.5
H1SB C1S H1SA 109.5
C2S O2S H2S 110.8(3)
O2S C2S H2SA 109.5
O2S C2S H2SB 109.5
H2SA C2S H2SB 109.5
O2S C2S H2SC 109.5
H2SA C2S H2SC 109.5
H2SB C2S H2SC 109.5

loop_
_geom_bond_atom_site_label_1
_geom_bond_atom_site_label_2
_geom_bond_distance
N1 C2 1.3796(14)
N1 C13 1.3849(16)
N1 H1A 0.8800
C2 C7 1.3681(15)
C2 C3 1.4956(15)
C3 N4 1.4957(14)
C3 C14 1.5580(15)
C3 H3A 1.0000
N4 C22 1.4790(13)
N4 C5 1.4898(14)
C5 C6 1.5469(14)
C5 C16 1.5569(15)
C5 H5A 1.0000
C6 O6 1.4362(13)
C6 C7 1.4942(14)
C6 H6A 1.0000
O6 H6B 0.8400
C7 C8 1.4366(15)
C8 C9 1.4073(16)
C8 C13 1.4191(16)
C9 C10 1.3856(17)
C9 H9A 0.9500
C10 C11 1.4089(19)
C10 H10A 0.9500
C11 C12 1.384(2)
C11 H11A 0.9500
C12 C13 1.3988(16)
C12 H12A 0.9500
C14 C15 1.5377(16)
C14 H14A 0.9900
C14 H14B 0.9900
C15 C21 1.5081(17)
C15 C16 1.5462(16)
C15 H15A 1.0000
C16 C17 1.5302(16)
C16 H16A 1.0000
C17 O18 1.4209(15)
C17 H17A 0.9900
C17 H17B 0.9900
O18 H18A 0.8400
C19 C20 1.4994(19)
C19 H19A 0.9800
C19 H19B 0.9800
C19 H19C 0.9800
C20 C21 1.3352(17)
C20 H20A 0.9500
C21 C22 1.5219(16)
C22 H22D 0.9900
C22 H22E 0.9900
O1S C1S 1.4221(17)
O1S H1S 0.8400
C1S H1SC 0.9800
C1S H1SB 0.9800
C1S H1SA 0.9800
O2S C2S 1.4099(17)
O2S H2S 0.8402(10)
C2S H2SA 0.9800
C2S H2SB 0.9800
C2S H2SC 0.9800

loop_
_geom_hbond_atom_site_label_D
_geom_hbond_atom_site_label_H
_geom_hbond_atom_site_label_A
_geom_hbond_distance_DH
_geom_hbond_distance_HA
_geom_hbond_distance_DA
_geom_hbond_angle_DHA
_geom_hbond_site_symmetry_A
N1 H1A O1S 0.88 2.02 2.8717(13) 163.7 .
O6 H6B N4 0.84 1.92 2.7569(12) 172.2 2_565
O18 H18A O1S 0.84 2.05 2.8593(15) 162.8 1_655
O1S H1S O2S 0.84 1.81 2.6472(15) 173.4 1_455
O2S H2S O6 0.8402(10) 1.880(3) 2.6783(13) 158.3(7) .

loop_
_geom_torsion_atom_site_label_1
_geom_torsion_atom_site_label_2
_geom_torsion_atom_site_label_3
_geom_torsion_atom_site_label_4
_geom_torsion
C13 N1 C2 C7 0.34(13)
C13 N1 C2 C3 -175.08(10)
C7 C2 C3 N4 -20.77(14)
N1 C2 C3 N4 153.99(10)
C7 C2 C3 C14 101.63(12)
N1 C2 C3 C14 -83.61(13)
C2 C3 N4 C22 177.07(9)
C14 C3 N4 C22 52.78(11)
C2 C3 N4 C5 59.02(10)
C14 C3 N4 C5 -65.27(11)
C22 N4 C5 C6 166.16(8)
C3 N4 C5 C6 -74.93(10)
C22 N4 C5 C16 -67.31(10)
C3 N4 C5 C16 51.60(11)
N4 C5 C6 O6 165.99(8)
C16 C5 C6 O6 41.96(12)
N4 C5 C6 C7 44.82(10)
C16 C5 C6 C7 -79.21(11)
N1 C2 C7 C8 -1.32(13)
C3 C2 C7 C8 174.09(10)
N1 C2 C7 C6 -179.39(10)
C3 C2 C7 C6 -3.98(17)
O6 C6 C7 C2 -130.32(11)
C5 C6 C7 C2 -8.19(14)
O6 C6 C7 C8 52.11(15)
C5 C6 C7 C8 174.24(11)
C2 C7 C8 C9 -175.80(13)
C6 C7 C8 C9 2.1(2)
C2 C7 C8 C13 1.77(12)
C6 C7 C8 C13 179.63(11)
C13 C8 C9 C10 0.58(17)
C7 C8 C9 C10 177.92(12)
C8 C9 C10 C11 0.79(19)
C9 C10 C11 C12 -1.1(2)
C10 C11 C12 C13 -0.09(19)
C2 N1 C13 C12 178.83(12)
C2 N1 C13 C8 0.81(12)
C11 C12 C13 N1 -176.27(12)
C11 C12 C13 C8 1.51(18)
C9 C8 C13 N1 176.43(10)
C7 C8 C13 N1 -1.59(12)
C9 C8 C13 C12 -1.78(17)
C7 C8 C13 C12 -179.79(11)
C2 C3 C14 C15 -109.10(11)
N4 C3 C14 C15 9.75(12)
C3 C14 C15 C21 -64.15(11)
C3 C14 C15 C16 54.00(11)
C21 C15 C16 C17 -72.68(12)
C14 C15 C16 C17 170.90(9)
C21 C15 C16 C5 49.27(12)
C14 C15 C16 C5 -67.15(11)
N4 C5 C16 C17 135.38(9)
C6 C5 C16 C17 -102.04(11)
N4 C5 C16 C15 12.47(12)
C6 C5 C16 C15 135.05(10)
C15 C16 C17 O18 -62.10(13)
C5 C16 C17 O18 177.19(10)
C19 C20 C21 C15 0.8(2)
C19 C20 C21 C22 -175.55(14)
C14 C15 C21 C20 -120.57(14)
C16 C15 C21 C20 122.61(13)
C14 C15 C21 C22 56.12(12)
C16 C15 C21 C22 -60.71(12)
C5 N4 C22 C21 56.56(11)
C3 N4 C22 C21 -62.36(11)
C20 C21 C22 N4 -176.72(11)
C15 C21 C22 N4 6.34(13)
